data_7220882
loop_
_publ_author_name
'Wang, Xiu-Li'
'Xu, Na'
'Zhao, Xun-Zhang'
'Zhang, Ju-Wen'
'Gong, Chun-Hua'
'Li, Tian-Jiao'

_publ_section_title
;
 Polyoxometalate-directed assembly and various structures of
 inorganic--organic hybrid compounds based on a semi-rigid
 bis-pyridyl-bis-amide
;
_journal_issue 37
_journal_name_full CrystEngComm
_journal_page_first 7038
_journal_paper_doi 10.1039/C5CE00962F
_journal_volume 17
_journal_year 2015
_chemical_formula_sum 'C36 H62 Cr Cu4 Mo6 N8 O42'
_chemical_formula_weight 2160.74
_chemical_name_systematic
; 
 ? 
;
_space_group_IT_number 2
_symmetry_cell_setting triclinic
_symmetry_space_group_name_Hall '-P 1'
_symmetry_space_group_name_H-M 'P -1'
_atom_sites_solution_hydrogens geom
_atom_sites_solution_primary direct
_atom_sites_solution_secondary difmap
_audit_creation_method SHELXL-97
_audit_update_record
;
2015-03-02 deposited with the CCDC.
2015-06-25 downloaded from the CCDC.
;
_cell_angle_alpha 113.644(3)
_cell_angle_beta 92.071(4)
_cell_angle_gamma 114.579(3)
_cell_formula_units_Z 1
_cell_length_a 10.8767(19)
_cell_length_b 12.698(2)
_cell_length_c 14.373(3)
_cell_measurement_temperature 293(2)
_cell_volume 1603.9(5)
_computing_cell_refinement 'SMART (Bruker, 2001)'
_computing_data_collection 'SMART (Bruker, 2001)'
_computing_data_reduction 'SAINT+ (Bruker, 1999)'
_computing_molecular_graphics 'PLATON (Spek, 2003)'
_computing_publication_material 'SHELXTL (1998)'
_computing_structure_refinement 'SHELXL-97 (Sheldrick, 1997)'
_computing_structure_solution 'SHELXS-97 (Sheldrick, 1990)'
_diffrn_ambient_temperature 293(2)
_diffrn_measured_fraction_theta_full 0.992
_diffrn_measured_fraction_theta_max 0.992
_diffrn_radiation_monochromator graphite
_diffrn_radiation_source 'fine-focus sealed tube'
_diffrn_radiation_type MoK\a
_diffrn_radiation_wavelength 0.71073
_diffrn_reflns_av_R_equivalents 0.0349
_diffrn_reflns_av_unetI/netI 0.0699
_diffrn_reflns_limit_h_max 12
_diffrn_reflns_limit_h_min -13
_diffrn_reflns_limit_k_max 15
_diffrn_reflns_limit_k_min -12
_diffrn_reflns_limit_l_max 15
_diffrn_reflns_limit_l_min -17
_diffrn_reflns_number 9448
_diffrn_reflns_theta_full 25.43
_diffrn_reflns_theta_max 25.43
_diffrn_reflns_theta_min 1.59
_exptl_absorpt_coefficient_mu 2.698
_exptl_absorpt_correction_T_max 0.6144
_exptl_absorpt_correction_T_min 0.5519
_exptl_absorpt_correction_type multi-scan
_exptl_absorpt_process_details SADABS
_exptl_crystal_colour green
_exptl_crystal_density_diffrn 2.237
_exptl_crystal_density_method 'not measured'
_exptl_crystal_description block
_exptl_crystal_F_000 1062
_exptl_crystal_size_max 0.25
_exptl_crystal_size_mid 0.23
_exptl_crystal_size_min 0.20
_refine_diff_density_max 3.218
_refine_diff_density_min -3.844
_refine_diff_density_rms 0.314
_refine_ls_extinction_method none
_refine_ls_goodness_of_fit_ref 1.046
_refine_ls_hydrogen_treatment mixed
_refine_ls_matrix_type full
_refine_ls_number_parameters 439
_refine_ls_number_reflns 5879
_refine_ls_number_restraints 894
_refine_ls_restrained_S_all 1.002
_refine_ls_R_factor_all 0.1241
_refine_ls_R_factor_gt 0.0846
_refine_ls_shift/su_max 0.000
_refine_ls_shift/su_mean 0.000
_refine_ls_structure_factor_coef Fsqd
_refine_ls_weighting_details 'calc w=1/[\s^2^(Fo^2^)+(0.1483P)^2^+39.0292P] where P=(Fo^2^+2Fc^2^)/3'
_refine_ls_weighting_scheme calc
_refine_ls_wR_factor_gt 0.2429
_refine_ls_wR_factor_ref 0.2761
_reflns_number_gt 3923
_reflns_number_total 5879
_reflns_threshold_expression >2sigma(I)
_cod_data_source_file c5ce00962f2.cif
_cod_data_source_block 1
_cod_depositor_comments 'Adding full bibliography for 7220880--7220883.cif.'
_cod_original_cell_volume 1603.8(5)
_cod_original_sg_symbol_H-M P-1
_cod_database_code 7220882

loop_
_symmetry_equiv_pos_as_xyz
'x, y, z'
'-x, -y, -z'

loop_
_atom_site_label
_atom_site_type_symbol
_atom_site_fract_x
_atom_site_fract_y
_atom_site_fract_z
_atom_site_U_iso_or_equiv
_atom_site_adp_type
_atom_site_occupancy
_atom_site_symmetry_multiplicity
_atom_site_calc_flag
_atom_site_refinement_flags
Cr1 Cr 1.0000 1.5000 1.0000 0.0157(6) Uani 1 2 d S
Cu1 Cu 0.50154(19) 1.44468(16) 1.25133(13) 0.0286(5) Uani 1 1 d .
N1 N 0.6005(13) 1.6318(11) 1.2805(9) 0.029(3) Uani 1 1 d .
Mo1 Mo 0.81948(12) 1.39163(11) 1.15377(9) 0.0226(3) Uani 1 1 d .
O1W O 0.7837(16) 1.6498(14) 1.5679(12) 0.072(3) Uani 1 1 d U
C1 C 0.9225(14) 1.8671(12) 0.9628(10) 0.023(3) Uani 1 1 d .
H46A H 0.8700 1.7775 0.9374 0.027 Uiso 1 1 calc R
Mo2 Mo 1.16637(12) 1.56885(12) 1.23395(9) 0.0259(3) Uani 1 1 d .
N2 N 0.4139(12) 1.2534(11) 1.2051(9) 0.025(2) Uani 1 1 d .
Cu2 Cu 0.6068(3) 1.5028(3) 1.5060(2) 0.0695(8) Uani 1 1 d .
O2 O 0.1354(12) 0.8811(9) 1.2457(9) 0.039(2) Uani 1 1 d U
C2 C 0.3538(15) 1.0425(14) 1.0681(12) 0.030(3) Uani 1 1 d .
H45A H 0.3640 0.9923 1.0038 0.036 Uiso 1 1 calc R
O2W O 0.6363(17) 1.3673(15) 1.4732(12) 0.078(3) Uani 1 1 d U
Mo3 Mo 0.65581(12) 1.31566(11) 0.91724(9) 0.0226(3) Uani 1 1 d .
O3W O 0.3907(11) 1.4016(10) 1.1145(8) 0.0334(19) Uani 1 1 d U
O3 O 0.6960(11) 1.4298(10) 1.2054(8) 0.0344(17) Uani 1 1 d U
C3 C 0.0299(16) 0.9078(14) 1.4248(12) 0.032(3) Uani 1 1 d .
H44A H 0.0512 0.8471 1.3761 0.039 Uiso 1 1 calc R
O4W O 0.5064(13) 1.4854(11) 1.3959(9) 0.048(2) Uani 1 1 d U
O4 O 0.8490(11) 1.7200(10) 1.0827(8) 0.0334(19) Uani 1 1 d U
C4 C 1.0017(15) 1.9154(13) 0.9029(12) 0.030(3) Uani 1 1 d .
H4A H 1.0030 1.8583 0.8379 0.035 Uiso 1 1 calc R
O5W O 0.6877(14) 2.0520(13) 1.2017(11) 0.062(3) Uani 1 1 d U
H4WA H 0.7214 2.0016 1.1649 0.074 Uiso 1 1 d R
H4WB H 0.7341 2.1241 1.1993 0.074 Uiso 1 1 d R
N5 N 0.8409(13) 1.9098(11) 1.1270(10) 0.030(3) Uani 1 1 d .
O5 O 0.9798(11) 1.5465(10) 1.2447(8) 0.0342(17) Uani 1 1 d U
C5 C 0.0696(14) 1.0281(13) 1.4273(11) 0.025(3) Uani 1 1 d .
N6 N 0.1456(12) 1.0697(11) 1.3592(9) 0.028(3) Uani 1 1 d .
O6 O 0.5697(11) 1.1667(10) 0.8126(8) 0.038(2) Uani 1 1 d U
C6 C 0.8138(13) 1.8010(13) 1.1389(11) 0.024(3) Uani 1 1 d .
O6W O 1.2460(16) 1.8069(14) 1.5493(11) 0.073(3) Uani 1 1 d U
O7W O 0.5464(18) 1.9796(16) 1.5880(13) 0.089(4) Uani 1 1 d U
O7 O 0.5325(11) 1.3524(11) 0.9684(8) 0.037(2) Uani 1 1 d U
C7 C 0.2738(15) 0.9855(13) 1.1207(11) 0.028(3) Uani 1 1 d .
H39A H 0.2268 0.8952 1.0925 0.033 Uiso 1 1 calc R
O8 O 0.8302(12) 1.2869(10) 1.1933(9) 0.040(2) Uani 1 1 d U
C8 C 0.4199(16) 1.1759(14) 1.1109(11) 0.030(3) Uani 1 1 d .
H38A H 0.4714 1.2144 1.0727 0.036 Uiso 1 1 calc R
O9 O 1.0071(10) 1.4036(9) 1.0763(8) 0.0289(16) Uani 1 1 d U
C9 C -0.0418(16) 0.8804(13) 1.4963(11) 0.029(3) Uani 1 1 d .
H9A H -0.0724 0.7987 1.4933 0.035 Uiso 1 1 calc R
O10 O 1.1748(12) 1.4573(11) 1.2672(8) 0.039(2) Uani 1 1 d U
C10 C 0.9202(14) 1.9508(13) 1.0610(12) 0.028(3) Uani 1 1 d .
C11 C 0.1759(14) 0.9969(12) 1.2752(10) 0.022(3) Uani 1 1 d .
O12 O 1.2973(11) 1.5693(10) 1.1461(8) 0.0306(17) Uani 1 1 d U
C12 C 0.7390(13) 1.7836(13) 1.2186(10) 0.021(3) Uani 1 1 d .
O13 O 1.2606(12) 1.7195(11) 1.3410(9) 0.044(2) Uani 1 1 d U
C13 C 0.5947(16) 1.7287(14) 1.3592(11) 0.032(3) Uani 1 1 d .
H29A H 0.5420 1.7099 1.4053 0.039 Uiso 1 1 calc R
O14 O 0.8646(10) 1.3451(9) 0.8756(8) 0.0268(16) Uani 1 1 d U
C14 C 0.7319(16) 1.8828(14) 1.3028(11) 0.031(3) Uani 1 1 d .
H28A H 0.7732 1.9673 1.3107 0.038 Uiso 1 1 calc R
O15 O 0.7147(11) 1.2658(10) 1.0126(8) 0.0313(17) Uani 1 1 d U
C15 C 0.2618(14) 1.0620(13) 1.2170(11) 0.025(3) Uani 1 1 d .
O16 O 0.8352(11) 1.4958(10) 1.0528(8) 0.0306(16) Uani 1 1 d U
C16 C 0.6695(14) 1.6586(13) 1.2098(10) 0.022(3) Uani 1 1 d .
H25A H 0.6706 1.5903 1.1526 0.027 Uiso 1 1 calc R
C17 C 0.6612(17) 1.8534(15) 1.3759(12) 0.036(4) Uani 1 1 d .
H24A H 0.6602 1.9193 1.4353 0.043 Uiso 1 1 calc R
C18 C 0.3363(14) 1.1950(12) 1.2572(10) 0.023(3) Uani 1 1 d .
H21A H 0.3326 1.2468 1.3235 0.028 Uiso 1 1 calc R

loop_
_atom_site_aniso_label
_atom_site_aniso_U_11
_atom_site_aniso_U_22
_atom_site_aniso_U_33
_atom_site_aniso_U_23
_atom_site_aniso_U_13
_atom_site_aniso_U_12
Cr1 0.0181(14) 0.0156(14) 0.0184(15) 0.0102(12) 0.0108(12) 0.0094(12)
Cu1 0.0408(11) 0.0180(8) 0.0229(9) 0.0125(7) 0.0170(8) 0.0066(8)
N1 0.036(7) 0.023(6) 0.031(7) 0.014(5) 0.016(6) 0.013(5)
Mo1 0.0258(6) 0.0229(6) 0.0274(7) 0.0172(5) 0.0162(5) 0.0124(5)
O1W 0.071(5) 0.055(4) 0.064(5) 0.017(4) 0.025(4) 0.015(4)
C1 0.031(7) 0.012(6) 0.027(7) 0.009(6) 0.013(6) 0.011(6)
Mo2 0.0262(7) 0.0345(7) 0.0241(7) 0.0180(6) 0.0120(5) 0.0155(6)
N2 0.030(6) 0.021(6) 0.023(6) 0.011(5) 0.014(5) 0.010(5)
Cu2 0.093(2) 0.0587(16) 0.0590(17) 0.0342(14) 0.0287(15) 0.0295(15)
O2 0.055(5) 0.021(4) 0.044(5) 0.019(4) 0.035(4) 0.017(4)
C2 0.040(9) 0.028(8) 0.034(8) 0.017(7) 0.023(7) 0.021(7)
O2W 0.076(5) 0.060(4) 0.065(5) 0.016(4) 0.013(4) 0.016(4)
Mo3 0.0196(6) 0.0237(6) 0.0255(7) 0.0120(5) 0.0115(5) 0.0099(5)
O3W 0.040(4) 0.035(4) 0.038(4) 0.024(3) 0.021(3) 0.021(3)
O3 0.040(3) 0.036(3) 0.037(3) 0.022(2) 0.025(3) 0.020(2)
C3 0.045(9) 0.030(8) 0.033(8) 0.021(7) 0.025(7) 0.019(7)
O4W 0.056(3) 0.042(3) 0.041(3) 0.023(3) 0.021(3) 0.014(3)
O4 0.044(4) 0.033(3) 0.040(4) 0.025(3) 0.023(3) 0.024(3)
C4 0.033(8) 0.016(7) 0.037(8) 0.012(6) 0.010(7) 0.009(6)
O5W 0.066(5) 0.048(5) 0.066(5) 0.026(4) 0.023(5) 0.021(4)
N5 0.036(7) 0.024(6) 0.042(7) 0.023(6) 0.023(6) 0.016(6)
O5 0.042(3) 0.036(3) 0.037(3) 0.024(2) 0.022(3) 0.021(3)
C5 0.029(7) 0.020(7) 0.032(8) 0.019(6) 0.020(6) 0.009(6)
N6 0.034(7) 0.028(6) 0.026(6) 0.016(5) 0.022(5) 0.014(5)
O6 0.039(4) 0.037(4) 0.039(4) 0.019(3) 0.017(4) 0.017(3)
C6 0.020(7) 0.022(7) 0.025(7) 0.015(6) 0.002(6) 0.002(6)
O6W 0.067(4) 0.057(4) 0.057(4) 0.014(3) 0.016(3) 0.009(3)
O7W 0.079(6) 0.072(5) 0.069(5) 0.004(5) 0.014(5) 0.022(5)
O7 0.041(4) 0.042(4) 0.039(4) 0.022(3) 0.022(3) 0.024(3)
C7 0.033(8) 0.016(7) 0.030(8) 0.008(6) 0.013(6) 0.010(6)
O8 0.049(4) 0.038(4) 0.041(4) 0.025(3) 0.018(3) 0.020(3)
C8 0.040(8) 0.031(8) 0.031(8) 0.025(7) 0.024(7) 0.014(7)
O9 0.038(3) 0.034(3) 0.035(3) 0.025(2) 0.023(3) 0.024(2)
C9 0.043(9) 0.016(7) 0.032(8) 0.015(6) 0.023(7) 0.013(6)
O10 0.048(4) 0.046(4) 0.038(4) 0.031(3) 0.020(3) 0.025(3)
C10 0.029(7) 0.028(8) 0.046(9) 0.031(7) 0.020(7) 0.017(6)
C11 0.026(7) 0.014(6) 0.015(6) 0.003(5) 0.008(5) 0.002(5)
O12 0.038(3) 0.034(3) 0.036(3) 0.023(3) 0.020(3) 0.023(3)
C12 0.021(7) 0.023(7) 0.020(7) 0.013(6) 0.009(5) 0.007(6)
O13 0.044(4) 0.047(4) 0.039(4) 0.017(3) 0.016(4) 0.020(3)
C13 0.039(9) 0.030(8) 0.023(8) 0.010(7) 0.012(7) 0.014(7)
O14 0.033(3) 0.031(3) 0.034(3) 0.022(3) 0.023(3) 0.023(3)
C14 0.040(9) 0.029(8) 0.026(8) 0.017(7) 0.007(7) 0.013(7)
O15 0.040(3) 0.032(3) 0.037(3) 0.024(2) 0.023(3) 0.021(3)
C15 0.026(7) 0.026(7) 0.028(8) 0.014(6) 0.017(6) 0.013(6)
O16 0.040(3) 0.033(3) 0.037(3) 0.026(2) 0.022(3) 0.022(2)
C16 0.027(7) 0.027(7) 0.019(7) 0.014(6) 0.013(6) 0.014(6)
C17 0.042(9) 0.034(8) 0.026(8) 0.010(7) 0.012(7) 0.015(7)
C18 0.033(8) 0.020(7) 0.019(7) 0.012(6) 0.017(6) 0.010(6)

loop_
_atom_type_symbol
_atom_type_description
_atom_type_scat_dispersion_real
_atom_type_scat_dispersion_imag
_atom_type_scat_source
C C 0.0033 0.0016 'International Tables Vol C Tables 4.2.6.8 and 6.1.1.4'
H H 0.0000 0.0000 'International Tables Vol C Tables 4.2.6.8 and 6.1.1.4'
N N 0.0061 0.0033 'International Tables Vol C Tables 4.2.6.8 and 6.1.1.4'
O O 0.0106 0.0060 'International Tables Vol C Tables 4.2.6.8 and 6.1.1.4'
Cr Cr 0.3209 0.6236 'International Tables Vol C Tables 4.2.6.8 and 6.1.1.4'
Cu Cu 0.3201 1.2651 'International Tables Vol C Tables 4.2.6.8 and 6.1.1.4'
Mo Mo -1.6832 0.6857 'International Tables Vol C Tables 4.2.6.8 and 6.1.1.4'

loop_
_geom_angle_atom_site_label_1
_geom_angle_atom_site_label_2
_geom_angle_atom_site_label_3
_geom_angle
_geom_angle_site_symmetry_1
_geom_angle_site_symmetry_3
O14 Cr1 O14 179.998(4) . 2_787
O14 Cr1 O16 95.6(4) . 2_787
O14 Cr1 O16 84.4(4) 2_787 2_787
O14 Cr1 O16 84.4(4) . .
O14 Cr1 O16 95.6(4) 2_787 .
O16 Cr1 O16 180.0(3) 2_787 .
O14 Cr1 O9 85.4(4) . 2_787
O14 Cr1 O9 94.6(4) 2_787 2_787
O16 Cr1 O9 85.3(4) 2_787 2_787
O16 Cr1 O9 94.7(4) . 2_787
O14 Cr1 O9 94.6(4) . .
O14 Cr1 O9 85.4(4) 2_787 .
O16 Cr1 O9 94.7(4) 2_787 .
O16 Cr1 O9 85.3(4) . .
O9 Cr1 O9 179.999(6) 2_787 .
O4W Cu1 N2 92.9(5) . .
O4W Cu1 N1 94.1(5) . .
N2 Cu1 N1 172.1(5) . .
O4W Cu1 O3W 146.0(5) . .
N2 Cu1 O3W 87.3(4) . .
N1 Cu1 O3W 88.9(5) . .
O4W Cu1 O3 112.2(5) . .
N2 Cu1 O3 86.5(4) . .
N1 Cu1 O3 87.5(4) . .
O3W Cu1 O3 101.7(4) . .
C13 N1 C16 117.9(12) . .
C13 N1 Cu1 124.8(10) . .
C16 N1 Cu1 117.1(9) . .
O8 Mo1 O3 106.9(5) . .
O8 Mo1 O5 100.8(5) . .
O3 Mo1 O5 98.9(5) . .
O8 Mo1 O15 97.1(5) . .
O3 Mo1 O15 100.7(5) . .
O5 Mo1 O15 148.2(4) . .
O8 Mo1 O16 159.1(4) . .
O3 Mo1 O16 92.2(4) . .
O5 Mo1 O16 84.2(4) . .
O15 Mo1 O16 70.4(4) . .
O8 Mo1 O9 92.0(4) . .
O3 Mo1 O9 160.3(4) . .
O5 Mo1 O9 71.5(4) . .
O15 Mo1 O9 81.9(4) . .
O16 Mo1 O9 70.1(3) . .
C4 C1 C10 120.8(12) . .
C4 C1 H46A 119.6 . .
C10 C1 H46A 119.6 . .
O10 Mo2 O13 107.2(6) . .
O10 Mo2 O12 96.6(5) . .
O13 Mo2 O12 101.6(5) . .
O10 Mo2 O5 102.5(5) . .
O13 Mo2 O5 98.3(5) . .
O12 Mo2 O5 146.8(4) . .
O10 Mo2 O9 90.8(5) . .
O13 Mo2 O9 160.8(5) . .
O12 Mo2 O9 82.3(4) . .
O5 Mo2 O9 70.7(4) . .
O10 Mo2 O14 157.6(5) . 2_787
O13 Mo2 O14 93.7(5) . 2_787
O12 Mo2 O14 70.7(4) . 2_787
O5 Mo2 O14 81.7(4) . 2_787
O9 Mo2 O14 69.6(3) . 2_787
C18 N2 C8 117.0(12) . .
C18 N2 Cu1 124.1(9) . .
C8 N2 Cu1 118.5(9) . .
O2W Cu2 O4W 110.8(7) . .
O2W Cu2 O1W 105.7(7) . .
O4W Cu2 O1W 116.6(7) . .
O2W Cu2 O4W 112.0(7) . 2_688
O4W Cu2 O4W 103.0(5) . 2_688
O1W Cu2 O4W 108.9(6) . 2_688
O2W Cu2 Cu2 125.9(6) . 2_688
O4W Cu2 Cu2 54.1(4) . 2_688
O1W Cu2 Cu2 128.0(5) . 2_688
O4W Cu2 Cu2 48.8(4) 2_688 2_688
C7 C2 C8 118.8(13) . .
C7 C2 H45A 120.6 . .
C8 C2 H45A 120.6 . .
O6 Mo3 O7 106.5(5) . .
O6 Mo3 O15 98.3(5) . .
O7 Mo3 O15 101.5(5) . .
O6 Mo3 O12 102.7(5) . 2_787
O7 Mo3 O12 94.8(5) . 2_787
O15 Mo3 O12 148.5(4) . 2_787
O6 Mo3 O14 91.9(4) . .
O7 Mo3 O14 159.5(5) . .
O15 Mo3 O14 84.2(4) . .
O12 Mo3 O14 71.9(4) 2_787 .
O6 Mo3 O16 159.1(4) . .
O7 Mo3 O16 93.2(5) . .
O15 Mo3 O16 70.4(4) . .
O12 Mo3 O16 82.1(4) 2_787 .
O14 Mo3 O16 70.0(4) . .
Mo1 O3 Cu1 169.7(6) . .
C9 C3 C5 118.4(13) . .
C9 C3 H44A 120.8 . .
C5 C3 H44A 120.8 . .
Cu2 O4W Cu2 77.0(5) . 2_688
Cu2 O4W Cu1 140.4(7) . .
Cu2 O4W Cu1 141.7(8) 2_688 .
C1 C4 C10 120.5(14) . 2_797
C1 C4 H4A 119.8 . .
C10 C4 H4A 119.8 2_797 .
H4WA O5W H4WB 104.9 . .
C6 N5 C10 126.5(12) . .
Mo1 O5 Mo2 121.5(5) . .
C3 C5 C9 119.7(12) . 2_578
C3 C5 N6 124.3(12) . .
C9 C5 N6 115.9(12) 2_578 .
C11 N6 C5 127.0(12) . .
O4 C6 N5 121.0(12) . .
O4 C6 C12 121.9(12) . .
N5 C6 C12 117.1(12) . .
C2 C7 C15 119.7(13) . .
C2 C7 H39A 120.2 . .
C15 C7 H39A 120.2 . .
N2 C8 C2 123.2(12) . .
N2 C8 H38A 118.4 . .
C2 C8 H38A 118.4 . .
Cr1 O9 Mo2 102.4(4) . .
Cr1 O9 Mo1 101.4(4) . .
Mo2 O9 Mo1 91.5(3) . .
C3 C9 C5 121.8(13) . 2_578
C3 C9 H9A 119.1 . .
C5 C9 H9A 119.1 2_578 .
C4 C10 C1 118.8(13) 2_797 .
C4 C10 N5 116.6(13) 2_797 .
C1 C10 N5 124.6(12) . .
O2 C11 N6 122.2(12) . .
O2 C11 C15 119.8(12) . .
N6 C11 C15 118.0(11) . .
Mo3 O12 Mo2 119.4(5) 2_787 .
C14 C12 C16 117.2(12) . .
C14 C12 C6 124.8(12) . .
C16 C12 C6 118.1(12) . .
N1 C13 C17 123.3(14) . .
N1 C13 H29A 118.3 . .
C17 C13 H29A 118.3 . .
Cr1 O14 Mo3 103.1(4) . .
Cr1 O14 Mo2 102.6(4) . 2_787
Mo3 O14 Mo2 92.5(3) . 2_787
C12 C14 C17 118.8(13) . .
C12 C14 H28A 120.6 . .
C17 C14 H28A 120.6 . .
Mo3 O15 Mo1 121.3(5) . .
C18 C15 C7 118.2(12) . .
C18 C15 C11 122.9(12) . .
C7 C15 C11 118.8(12) . .
Cr1 O16 Mo1 103.1(4) . .
Cr1 O16 Mo3 102.5(4) . .
Mo1 O16 Mo3 93.5(3) . .
N1 C16 C12 123.1(12) . .
N1 C16 H25A 118.4 . .
C12 C16 H25A 118.4 . .
C13 C17 C14 119.4(14) . .
C13 C17 H24A 120.3 . .
C14 C17 H24A 120.3 . .
N2 C18 C15 122.9(12) . .
N2 C18 H21A 118.5 . .
C15 C18 H21A 118.5 . .

loop_
_geom_bond_atom_site_label_1
_geom_bond_atom_site_label_2
_geom_bond_distance
_geom_bond_site_symmetry_2
Cr1 O14 1.953(10) .
Cr1 O14 1.953(10) 2_787
Cr1 O16 1.961(10) 2_787
Cr1 O16 1.961(10) .
Cr1 O9 1.965(9) 2_787
Cr1 O9 1.965(9) .
Cu1 O4W 1.923(11) .
Cu1 N2 1.996(11) .
Cu1 N1 2.005(12) .
Cu1 O3W 2.009(11) .
Cu1 O3 2.297(10) .
N1 C13 1.324(18) .
N1 C16 1.353(17) .
Mo1 O8 1.684(10) .
Mo1 O3 1.707(10) .
Mo1 O5 1.881(11) .
Mo1 O15 1.920(11) .
Mo1 O16 2.291(9) .
Mo1 O9 2.339(9) .
O1W Cu2 1.880(15) .
C1 C4 1.377(19) .
C1 C10 1.39(2) .
C1 H46A 0.9300 .
Mo2 O10 1.701(10) .
Mo2 O13 1.724(12) .
Mo2 O12 1.937(10) .
Mo2 O5 1.949(10) .
Mo2 O9 2.327(11) .
Mo2 O14 2.330(9) 2_787
N2 C18 1.338(16) .
N2 C8 1.341(18) .
Cu2 O2W 1.761(17) .
Cu2 O4W 1.771(13) .
Cu2 O4W 1.907(12) 2_688
Cu2 Cu2 2.293(7) 2_688
O2 C11 1.219(16) .
C2 C7 1.348(19) .
C2 C8 1.372(19) .
C2 H45A 0.9300 .
Mo3 O6 1.691(11) .
Mo3 O7 1.694(10) .
Mo3 O15 1.913(10) .
Mo3 O12 1.925(9) 2_787
Mo3 O14 2.286(9) .
Mo3 O16 2.296(11) .
C3 C9 1.379(19) .
C3 C5 1.389(19) .
C3 H44A 0.9300 .
O4W Cu2 1.907(12) 2_688
O4 C6 1.242(17) .
C4 C10 1.392(19) 2_797
C4 H4A 0.9300 .
O5W H4WA 0.8724 .
O5W H4WB 0.8586 .
N5 C6 1.371(17) .
N5 C10 1.413(17) .
C5 C9 1.393(19) 2_578
C5 N6 1.425(16) .
N6 C11 1.344(17) .
C6 C12 1.465(18) .
C7 C15 1.383(19) .
C7 H39A 0.9300 .
C8 H38A 0.9300 .
C9 C5 1.393(19) 2_578
C9 H9A 0.9300 .
C10 C4 1.392(19) 2_797
C11 C15 1.492(18) .
O12 Mo3 1.925(9) 2_787
C12 C14 1.39(2) .
C12 C16 1.393(18) .
C13 C17 1.35(2) .
C13 H29A 0.9300 .
O14 Mo2 2.330(9) 2_787
C14 C17 1.40(2) .
C14 H28A 0.9300 .
C15 C18 1.374(18) .
C16 H25A 0.9300 .
C17 H24A 0.9300 .
C18 H21A 0.9300 .
